data_7152064
loop_
_publ_author_name
'Selvakumar, Jayaraman'
'Ramanathan, Chinnasamy Ramaraj'

_publ_section_title
;
 Br\/onsted acid assisted activation of imide carbonyl group:
 regioselective synthesis of isoindoloisoquinolinone alkaloid
 (+-)-nuevamine.
;
_journal_issue 22
_journal_name_full 'Organic &amp; biomolecular chemistry'
_journal_page_first 7643
_journal_page_last 7646
_journal_paper_doi 10.1039/c1ob06349a
_journal_volume 9
_journal_year 2011
_chemical_formula_moiety 'C16 H12 Br1 N1 O2'
_chemical_formula_sum 'C16 H12 Br N O2'
_chemical_formula_weight 330.17
_chemical_melting_point 436
_chemical_name_common
;
12b-Hydroxy-3-bromo-5,12b-dihydro-6H-isoindolo[1,2-a]isoquinolin-8-one
;
_chemical_name_systematic
;
12b-Hydroxy-3-bromo-5,12b-dihydro-6H-isoindolo[1,2-a]isoquinolin-8-one
;
_space_group_crystal_system monoclinic
_space_group_IT_number 15
_space_group_name_Hall '-C 2yc'
_space_group_name_H-M_alt 'C 1 2/c 1'
_symmetry_space_group_name_Hall '-C 2yc'
_symmetry_space_group_name_H-M 'C 1 2/c 1'
_audit_creation_date 2011-05-12
_audit_creation_method
;
Olex2 1.1
(compiled 2011.02.15 svn.r1672, GUI svn.r3494)
;
_cell_angle_alpha 90.0
_cell_angle_beta 134.52(2)
_cell_angle_gamma 90.0
_cell_formula_units_Z 8
_cell_length_a 23.930(3)
_cell_length_b 9.1192(4)
_cell_length_c 17.171(2)
_cell_measurement_reflns_used 2978
_cell_measurement_temperature 298(2)
_cell_measurement_theta_max 29.1543
_cell_measurement_theta_min 3.3215
_cell_volume 2671.7(10)
_computing_molecular_graphics
;
O. V. Dolomanov, L. J. Bourhis, R. J. Gildea, J. A. K. Howard and H. Puschmann,
OLEX2: a complete structure solution, refinement and analysis program.
J. Appl. Cryst. (2009). 42, 339-341.
;
_computing_publication_material
;
O. V. Dolomanov, L. J. Bourhis, R. J. Gildea, J. A. K. Howard and H. Puschmann,
OLEX2: a complete structure solution, refinement and analysis program.
J. Appl. Cryst. (2009). 42, 339-341.
;
_computing_structure_solution 'smtbx-flip (Bourhis, 2008)'
_diffrn_ambient_temperature 298(2)
_diffrn_measured_fraction_theta_full 0.989796
_diffrn_measurement_device_type 'Xcalibur, Eos'
_diffrn_measurement_method '\w scans'
_diffrn_radiation_monochromator graphite
_diffrn_radiation_source 'Enhance (Mo) X-ray Source'
_diffrn_radiation_type 'Mo K\a'
_diffrn_radiation_wavelength 0.71073
_diffrn_reflns_av_R_equivalents 0.0288
_diffrn_reflns_av_sigmaI/netI 0.0770
_diffrn_reflns_av_unetI/netI 0.0486
_diffrn_reflns_limit_h_max 20
_diffrn_reflns_limit_h_min -28
_diffrn_reflns_limit_k_max 10
_diffrn_reflns_limit_k_min 0
_diffrn_reflns_limit_l_max 20
_diffrn_reflns_limit_l_min 0
_diffrn_reflns_number 7366
_diffrn_reflns_theta_full 24.9999634556
_diffrn_reflns_theta_max 29.1543
_diffrn_reflns_theta_min 3.3215
_exptl_absorpt_correction_T_max 1.00000
_exptl_absorpt_correction_T_min 0.61573
_exptl_absorpt_correction_type multi-scan
_exptl_absorpt_process_details CrysAlisPro
_exptl_crystal_colour colorless
_exptl_crystal_density_method 'not measured'
_exptl_crystal_description block
_exptl_crystal_F_000 1328
_exptl_crystal_recrystallization_method 'Ethylacetate, Hexane'
_exptl_crystal_size_max 0.8
_exptl_crystal_size_mid 0.6
_exptl_crystal_size_min 0.45
_refine_diff_density_max 0.477479
_refine_diff_density_min -0.657691
_refine_diff_density_rms 0.097830
_refine_ls_d_res_high 0.840866
_refine_ls_d_res_low 6.121043
_refine_ls_goodness_of_fit_ref 1.025330
_refine_ls_hydrogen_treatment mixed
_refine_ls_matrix_type full
_refine_ls_number_constraints 20
_refine_ls_number_parameters 186
_refine_ls_number_reflns 2328
_refine_ls_number_restraints 0
_refine_ls_restrained_S_all 1.025330
_refine_ls_R_factor_all 0.053107
_refine_ls_R_factor_gt 0.039394
_refine_ls_shift/su_max 0.0039
_refine_ls_shift/su_mean 0.0002
_refine_ls_structure_factor_coef Fsqd
_refine_ls_weighting_details 'w=1/[\s^2^(Fo^2^)+(0.0404P)^2^+3.9665P] where P=(Fo^2^+2Fc^2^)/3'
_refine_ls_weighting_scheme calc
_refine_ls_wR_factor_ref 0.065956
_reflns_number_gt 1868
_reflns_number_total 2328
_reflns_threshold_expression I>2u(I)
_cod_data_source_file c1ob06349a.txt
_cod_data_source_block CRR-63-CRR-228
_cod_original_cell_volume 2671.5(13)
_cod_original_formula_sum 'C16 H12 Br1 N1 O2'
_cod_database_code 7152064

loop_
_space_group_symop_id
_space_group_symop_operation_xyz
1 x,y,z
2 -x,y,-z+1/2
3 -x,-y,-z
4 x,-y,z-1/2
5 x+1/2,y+1/2,z
6 -x+1/2,y+1/2,-z+1/2
7 -x+1/2,-y+1/2,-z
8 x+1/2,-y+1/2,z-1/2

loop_
_atom_site_label
_atom_site_type_symbol
_atom_site_fract_x
_atom_site_fract_y
_atom_site_fract_z
_atom_site_U_iso_or_equiv
_atom_site_adp_type
_atom_site_occupancy
Br Br 0.31934(2) 0.64320(4) 0.65091(3) 0.05692(18) Uani 1.000000
O2 O 0.42405(13) 0.2899(2) 0.43537(17) 0.0341(5) Uani 1.000000
O3 O 0.51498(14) -0.1293(2) 0.62880(19) 0.0389(6) Uani 1.000000
C4 C 0.6034(2) 0.3472(3) 0.6422(3) 0.0345(8) Uani 1.000000
C5 C 0.58081(18) 0.0983(3) 0.6576(2) 0.0281(7) Uani 1.000000
N N 0.44896(14) 0.0854(3) 0.5427(2) 0.0292(6) Uani 1.000000
C7 C 0.51402(18) 0.0020(3) 0.6115(2) 0.0290(7) Uani 1.000000
C8 C 0.43342(18) 0.3354(3) 0.5777(2) 0.0283(7) Uani 1.000000
C9 C 0.3537(2) 0.3694(3) 0.6139(3) 0.0359(8) Uani 1.000000
C10 C 0.65933(19) 0.0635(4) 0.7283(3) 0.0383(8) Uani 1.000000
C11 C 0.38692(18) 0.2762(3) 0.5915(2) 0.0302(7) Uani 1.000000
C12 C 0.36752(19) 0.5188(4) 0.6235(3) 0.0367(8) Uani 1.000000
C13 C 0.3699(2) 0.1131(3) 0.5794(3) 0.0386(8) Uani 1.000000
C14 C 0.55287(17) 0.2384(3) 0.6173(2) 0.0267(7) Uani 1.000000
C15 C 0.7108(2) 0.1727(4) 0.7552(3) 0.0433(9) Uani 1.000000
C16 C 0.4144(2) 0.5784(4) 0.6126(3) 0.0405(8) Uani 1.000000
C17 C 0.6824(2) 0.3111(4) 0.7114(3) 0.0428(9) Uani 1.000000
C18 C 0.46464(17) 0.2414(3) 0.5422(2) 0.0273(7) Uani 1.000000
C19 C 0.4471(2) 0.4864(3) 0.5898(3) 0.0379(8) Uani 1.000000
C20 C 0.37484(18) 0.0440(3) 0.5045(3) 0.0337(8) Uani 1.000000
H2 H 0.4428(19) 0.244(4) 0.417(3) -0.000(9) Uiso 1.000000
H16 H 0.4240(2) 0.6788(4) 0.6205(3) 0.0485(10) Uiso 1.000000
H19 H 0.4790(2) 0.5257(3) 0.5823(3) 0.0455(10) Uiso 1.000000
H9 H 0.3223(2) 0.3314(3) 0.6225(3) 0.0430(9) Uiso 1.000000
H10 H 0.67720(19) -0.0305(4) 0.7571(3) 0.0460(10) Uiso 1.000000
H15 H 0.7641(2) 0.1528(4) 0.8025(3) 0.0519(11) Uiso 1.000000
H17 H 0.7172(2) 0.3829(4) 0.7286(3) 0.0514(10) Uiso 1.000000
H4 H 0.5854(2) 0.4413(3) 0.6139(3) 0.0415(9) Uiso 1.000000
H13a H 0.4077(13) 0.0668(10) 0.6506(4) 0.0463(10) Uiso 1.000000
H13b H 0.3177(7) 0.0985(17) 0.549(2) 0.0463(10) Uiso 1.000000
H20a H 0.3320(5) 0.078(3) 0.4304(7) 0.0405(9) Uiso 1.000000
H20b H 0.3717(13) -0.0619(3) 0.506(2) 0.0405(9) Uiso 1.000000

loop_
_atom_site_aniso_label
_atom_site_aniso_U_11
_atom_site_aniso_U_22
_atom_site_aniso_U_33
_atom_site_aniso_U_12
_atom_site_aniso_U_13
_atom_site_aniso_U_23
Br 0.0626(3) 0.0486(3) 0.0698(3) 0.00226(19) 0.0501(3) -0.01295(19)
O2 0.0368(14) 0.0356(12) 0.0285(12) 0.0097(11) 0.0224(11) 0.0067(10)
O3 0.0426(15) 0.0250(12) 0.0542(14) 0.0043(10) 0.0358(13) 0.0083(10)
C4 0.035(2) 0.0319(17) 0.0377(18) -0.0063(15) 0.0259(17) -0.0024(14)
C5 0.0269(18) 0.0292(16) 0.0295(16) 0.0005(14) 0.0202(15) 0.0003(13)
N 0.0246(15) 0.0227(12) 0.0346(14) -0.0026(11) 0.0186(13) -0.0007(11)
C7 0.0311(19) 0.0277(17) 0.0340(17) 0.0022(14) 0.0249(16) 0.0002(14)
C8 0.0259(18) 0.0272(16) 0.0252(16) 0.0026(13) 0.0155(14) 0.0031(13)
C9 0.034(2) 0.0395(19) 0.0361(18) -0.0016(15) 0.0250(17) -0.0025(15)
C10 0.032(2) 0.0379(19) 0.0441(19) 0.0040(16) 0.0261(17) 0.0005(16)
C11 0.0283(18) 0.0290(16) 0.0275(16) -0.0003(14) 0.0174(15) 0.0010(13)
C12 0.034(2) 0.0389(18) 0.0359(18) 0.0048(16) 0.0241(16) -0.0006(15)
C13 0.038(2) 0.0322(17) 0.052(2) -0.0051(15) 0.0343(19) 0.0004(15)
C14 0.0268(18) 0.0290(16) 0.0231(15) -0.0022(13) 0.0170(14) -0.0019(12)
C15 0.0261(19) 0.050(2) 0.048(2) -0.0021(17) 0.0237(17) -0.0065(17)
C16 0.046(2) 0.0291(17) 0.043(2) 0.0005(16) 0.0301(18) -0.0012(15)
C17 0.034(2) 0.049(2) 0.050(2) -0.0163(17) 0.0309(18) -0.0134(18)
C18 0.0250(18) 0.0247(15) 0.0251(16) -0.0004(13) 0.0150(14) 0.0027(12)
C19 0.043(2) 0.0308(17) 0.047(2) -0.0022(15) 0.0337(18) 0.0002(15)
C20 0.0230(18) 0.0304(17) 0.0383(19) -0.0046(14) 0.0181(16) -0.0033(15)

loop_
_atom_type_symbol
_atom_type_scat_dispersion_real
_atom_type_scat_dispersion_imag
_atom_type_scat_source
H 0.00000 0.00000 'International Tables Volume C Table 6.1.1.4 (pp. 500-502)'
C 0.00347 0.00161 'International Tables Volume C Table 6.1.1.4 (pp. 500-502)'
Br -0.28346 2.55990 'International Tables Volume C Table 6.1.1.4 (pp. 500-502)'
O 0.01158 0.00611 'International Tables Volume C Table 6.1.1.4 (pp. 500-502)'
N 0.00653 0.00323 'International Tables Volume C Table 6.1.1.4 (pp. 500-502)'

loop_
_geom_angle_atom_site_label_1
_geom_angle_atom_site_label_2
_geom_angle_atom_site_label_3
_geom_angle
C17 C4 C14 117.7(3)
C10 C5 C7 129.0(3)
C14 C5 C7 108.7(3)
C14 C5 C10 122.4(3)
C18 N C7 114.1(2)
C20 N C7 123.0(3)
C20 N C18 119.1(2)
C5 C7 O3 128.3(3)
N C7 O3 125.1(3)
N C7 C5 106.6(2)
C18 C8 C11 121.6(3)
C19 C8 C11 119.2(3)
C19 C8 C18 119.1(3)
C12 C9 C11 120.0(3)
C15 C10 C5 118.1(3)
C9 C11 C8 119.2(3)
C13 C11 C8 121.7(3)
C13 C11 C9 119.1(3)
C9 C12 Br 118.9(3)
C16 C12 Br 119.6(2)
C16 C12 C9 121.5(3)
C20 C13 C11 110.6(3)
C5 C14 C4 119.9(3)
C18 C14 C4 130.2(3)
C18 C14 C5 109.8(2)
C17 C15 C10 119.5(3)
C19 C16 C12 118.7(3)
C15 C17 C4 122.4(3)
N C18 O2 111.3(2)
C8 C18 O2 105.1(2)
C8 C18 N 110.1(2)
C14 C18 O2 112.8(2)
C14 C18 N 100.7(2)
C14 C18 C8 116.9(2)
C16 C19 C8 121.4(3)
C13 C20 N 108.0(3)

loop_
_geom_bond_atom_site_label_1
_geom_bond_atom_site_label_2
_geom_bond_distance
Br C12 1.897(3)
O2 C18 1.416(3)
O3 C7 1.230(3)
C4 C14 1.380(4)
C4 C17 1.394(5)
C5 C7 1.476(4)
C5 C10 1.381(4)
C5 C14 1.382(4)
N C7 1.349(4)
N C18 1.473(4)
N C20 1.445(4)
C8 C11 1.398(4)
C8 C18 1.518(4)
C8 C19 1.397(4)
C9 C11 1.389(4)
C9 C12 1.384(4)
C10 C15 1.387(5)
C11 C13 1.517(4)
C12 C16 1.372(5)
C13 C20 1.509(5)
C14 C18 1.518(4)
C15 C17 1.380(5)
C16 C19 1.378(5)
